data_7208818
loop_
_publ_author_name
'Wang, Li'
'Zhang, Zhenfeng'
'Wang, Yibo'
'Wu, Yanbo'
'Zhang, Shengyong'

_publ_section_title
;
 O&#x22EF;\p and O--H&#x22EF;\p interactions: the first disclosure of the
 nature of 1,3,4-oxadiazol&#x22EF;aromatic contacts
;
_journal_issue 23
_journal_name_full CrystEngComm
_journal_page_first 7877
_journal_paper_doi 10.1039/c2ce26224j
_journal_volume 14
_journal_year 2012
_chemical_absolute_configuration rm
_chemical_formula_sum 'C19 H17 N3 O5'
_chemical_formula_weight 367.36
_chemical_name_common
;
methyl (2R,3S)-2-hydroxy-3-phenyl-3-(((5-phenyl-1,3,4-
oxadiazol-2-yl)-carbonyl)amino)-propanoate
;
_chemical_name_systematic
;
methyl (2R,3S)-2-hydroxy-3-phenyl-3-{[(5-phenyl-1,3,4-oxadiazol-
2-yl)-carbonyl]amino}-propanoate
;
_space_group_IT_number 19
_symmetry_cell_setting orthorhombic
_symmetry_space_group_name_Hall 'P 2ac 2ab'
_symmetry_space_group_name_H-M 'P 21 21 21'
_atom_sites_solution_hydrogens geom
_atom_sites_solution_primary direct
_atom_sites_solution_secondary difmap
_audit_creation_method SHELXL-97
_cell_angle_alpha 90.00
_cell_angle_beta 90.00
_cell_angle_gamma 90.00
_cell_formula_units_Z 4
_cell_length_a 6.7956(15)
_cell_length_b 11.993(3)
_cell_length_c 21.790(5)
_cell_measurement_temperature 296(2)
_cell_measurement_theta_max 25.1
_cell_measurement_theta_min 3.1
_cell_volume 1775.9(7)
_computing_structure_refinement 'SHELXL-97 (Sheldrick, 1997)'
_computing_structure_solution 'SHELXS-97 (Sheldrick, 1990)'
_diffrn_ambient_temperature 296(2)
_diffrn_measured_fraction_theta_full 0.976
_diffrn_measured_fraction_theta_max 0.976
_diffrn_measurement_device_type 'Bruker APEX-II CCD'
_diffrn_measurement_method '\f and \w scans'
_diffrn_radiation_monochromator graphite
_diffrn_radiation_source 'fine-focus sealed tube'
_diffrn_radiation_type MoK\a
_diffrn_radiation_wavelength 0.71073
_diffrn_reflns_av_R_equivalents 0.0246
_diffrn_reflns_av_sigmaI/netI 0.0228
_diffrn_reflns_limit_h_max 8
_diffrn_reflns_limit_h_min -6
_diffrn_reflns_limit_k_max 14
_diffrn_reflns_limit_k_min -14
_diffrn_reflns_limit_l_max 26
_diffrn_reflns_limit_l_min -25
_diffrn_reflns_number 8686
_diffrn_reflns_theta_full 25.09
_diffrn_reflns_theta_max 25.09
_diffrn_reflns_theta_min 3.14
_exptl_absorpt_coefficient_mu 0.101
_exptl_absorpt_correction_T_max 0.9821
_exptl_absorpt_correction_T_min 0.9617
_exptl_absorpt_correction_type multi-scan
_exptl_absorpt_process_details sadabs
_exptl_crystal_colour colorless
_exptl_crystal_density_diffrn 1.374
_exptl_crystal_density_method 'not measured'
_exptl_crystal_description block
_exptl_crystal_F_000 760
_exptl_crystal_size_max 0.39
_exptl_crystal_size_mid 0.29
_exptl_crystal_size_min 0.18
_refine_diff_density_max 0.110
_refine_diff_density_min -0.087
_refine_diff_density_rms 0.024
_refine_ls_extinction_coef 0.054(3)
_refine_ls_extinction_method SHELXL
_refine_ls_goodness_of_fit_ref 1.008
_refine_ls_hydrogen_treatment mixed
_refine_ls_matrix_type full
_refine_ls_number_parameters 253
_refine_ls_number_reflns 3080
_refine_ls_number_restraints 0
_refine_ls_restrained_S_all 1.008
_refine_ls_R_factor_all 0.0269
_refine_ls_R_factor_gt 0.0246
_refine_ls_shift/su_max 0.000
_refine_ls_shift/su_mean 0.000
_refine_ls_structure_factor_coef Fsqd
_refine_ls_weighting_details 'calc w=1/[\s^2^(Fo^2^)+(0.0362P)^2^+0.1015P] where P=(Fo^2^+2Fc^2^)/3'
_refine_ls_weighting_scheme calc
_refine_ls_wR_factor_gt 0.0615
_refine_ls_wR_factor_ref 0.0638
_reflns_number_gt 2888
_reflns_number_total 3080
_reflns_threshold_expression >2sigma(I)
_cod_data_source_file c2ce26224j.txt
_cod_data_source_block xb4195
_cod_depositor_comments
;
The following automatic conversions were performed:

'_symmetry_cell_setting' value 'Orthorhombic' changed to
'orthorhombic' according to
/home/saulius/struct/CIF-dictionaries/cif_core.dic dictionary named
'cif_core.dic' version 2.4.2 from 2011-04-26.

Automatic conversion script
Id: cif_fix_values 1891 2012-01-12 08:04:46Z andrius 
;
_cod_original_sg_symbol_H-M P212121
_cod_database_code 7208818
_hbond_acceptor_comment
;
In the cif file, there exists a "B alert" regarding the
O5-H5A without acceptor. The hydroxyl O5-H5A could have
formed a conventional intramolecular H-bond to the carbonyl
O4 (Fig. 5), however, the hydroxyl atom H5A points not to
the O4 atom but to the centroid of C11-C16 ring of the
neighboring translation-related molecule. It shows
that here the p-cloud of the C11*-C16* ring acts as the
acceptor of the O5-H5A, which can be verified
by the H-bond geometry H5A Cg and O5 Cg being
2.69 and 3.460(2)A, respectively, and the H-bond angle 161A.
;

loop_
_symmetry_equiv_pos_as_xyz
'x, y, z'
'-x+1/2, -y, z+1/2'
'x+1/2, -y+1/2, -z'
'-x, y+1/2, -z+1/2'

loop_
_atom_site_label
_atom_site_type_symbol
_atom_site_fract_x
_atom_site_fract_y
_atom_site_fract_z
_atom_site_U_iso_or_equiv
_atom_site_adp_type
_atom_site_occupancy
_atom_site_symmetry_multiplicity
_atom_site_calc_flag
_atom_site_refinement_flags
C1 C 0.61012(18) 0.30574(11) 0.50216(5) 0.0453(3) Uani 1 1 d .
C2 C 0.6393(2) 0.39715(13) 0.54063(6) 0.0580(4) Uani 1 1 d .
H2 H 0.6552 0.4681 0.5241 0.070 Uiso 1 1 calc R
C3 C 0.6442(2) 0.38187(15) 0.60333(7) 0.0689(4) Uani 1 1 d .
H3 H 0.6633 0.4427 0.6292 0.083 Uiso 1 1 calc R
C4 C 0.6212(2) 0.27723(16) 0.62771(6) 0.0682(5) Uani 1 1 d .
H4 H 0.6222 0.2677 0.6701 0.082 Uiso 1 1 calc R
C5 C 0.5965(2) 0.18589(14) 0.58987(6) 0.0622(4) Uani 1 1 d .
H5 H 0.5836 0.1150 0.6067 0.075 Uiso 1 1 calc R
C6 C 0.5908(2) 0.20012(12) 0.52662(6) 0.0509(3) Uani 1 1 d .
H6 H 0.5742 0.1389 0.5009 0.061 Uiso 1 1 calc R
C7 C 0.59975(19) 0.32433(10) 0.43602(5) 0.0436(3) Uani 1 1 d .
C8 C 0.58100(19) 0.28459(10) 0.34151(5) 0.0448(3) Uani 1 1 d .
C9 C 0.5679(2) 0.21252(11) 0.28595(5) 0.0488(3) Uani 1 1 d .
C10 C 0.5719(2) 0.21577(10) 0.17347(5) 0.0447(3) Uani 1 1 d .
H10 H 0.5297 0.1383 0.1789 0.054 Uiso 1 1 calc R
C11 C 0.43465(19) 0.27038(10) 0.12752(5) 0.0423(3) Uani 1 1 d .
C12 C 0.3401(2) 0.20499(11) 0.08453(6) 0.0498(3) Uani 1 1 d .
H12 H 0.3524 0.1278 0.0864 0.060 Uiso 1 1 calc R
C13 C 0.2270(2) 0.25280(14) 0.03860(6) 0.0597(4) Uani 1 1 d .
H13 H 0.1661 0.2077 0.0095 0.072 Uiso 1 1 calc R
C14 C 0.2046(2) 0.36628(13) 0.03583(7) 0.0605(4) Uani 1 1 d .
H14 H 0.1297 0.3984 0.0048 0.073 Uiso 1 1 calc R
C15 C 0.2937(2) 0.43196(12) 0.07922(7) 0.0595(4) Uani 1 1 d .
H15 H 0.2762 0.5088 0.0780 0.071 Uiso 1 1 calc R
C16 C 0.4089(2) 0.38534(11) 0.12461(6) 0.0523(3) Uani 1 1 d .
H16 H 0.4698 0.4310 0.1534 0.063 Uiso 1 1 calc R
C17 C 0.7841(2) 0.21479(12) 0.14830(6) 0.0510(3) Uani 1 1 d .
C18 C 0.9201(2) 0.15290(12) 0.19144(5) 0.0530(3) Uani 1 1 d .
C19 C 0.9825(3) -0.01948(16) 0.23871(8) 0.0860(6) Uani 1 1 d .
H19A H 0.9443 -0.0963 0.2354 0.129 Uiso 1 1 calc R
H19B H 0.9469 0.0084 0.2785 0.129 Uiso 1 1 calc R
H19C H 1.1223 -0.0132 0.2333 0.129 Uiso 1 1 calc R
H17 H 0.787(2) 0.1775(12) 0.1094(7) 0.052(4) Uiso 1 1 d .
H5A H 0.963(5) 0.325(2) 0.1360(14) 0.147(12) Uiso 1 1 d .
N1 N 0.5953(2) 0.41811(9) 0.40689(5) 0.0590(3) Uani 1 1 d .
N2 N 0.5837(2) 0.39101(9) 0.34446(5) 0.0579(3) Uani 1 1 d .
N3 N 0.56856(18) 0.26987(9) 0.23336(4) 0.0474(3) Uani 1 1 d .
H3A H 0.5669 0.3415 0.2349 0.057 Uiso 1 1 calc R
O1 O 0.59195(14) 0.23542(7) 0.39751(3) 0.0447(2) Uani 1 1 d .
O2 O 0.5582(2) 0.11208(9) 0.29052(4) 0.0804(4) Uani 1 1 d .
O3 O 0.88294(18) 0.04493(9) 0.19182(4) 0.0670(3) Uani 1 1 d .
O4 O 1.04381(19) 0.19808(11) 0.22224(5) 0.0779(3) Uani 1 1 d .
O5 O 0.84571(19) 0.32602(10) 0.14077(6) 0.0668(3) Uani 1 1 d .

loop_
_atom_site_aniso_label
_atom_site_aniso_U_11
_atom_site_aniso_U_22
_atom_site_aniso_U_33
_atom_site_aniso_U_23
_atom_site_aniso_U_13
_atom_site_aniso_U_12
C1 0.0404(6) 0.0572(8) 0.0383(6) -0.0016(5) 0.0015(5) 0.0068(6)
C2 0.0628(8) 0.0590(9) 0.0522(7) -0.0083(6) -0.0017(6) 0.0123(7)
C3 0.0717(10) 0.0861(12) 0.0488(7) -0.0202(8) -0.0029(7) 0.0180(8)
C4 0.0610(9) 0.1061(14) 0.0376(7) -0.0047(8) -0.0003(6) 0.0156(9)
C5 0.0550(8) 0.0837(10) 0.0480(7) 0.0162(7) 0.0017(6) 0.0020(8)
C6 0.0511(7) 0.0605(8) 0.0411(6) 0.0025(5) 0.0000(6) 0.0002(7)
C7 0.0463(6) 0.0438(6) 0.0408(6) -0.0004(5) 0.0033(5) 0.0024(6)
C8 0.0508(7) 0.0481(7) 0.0356(6) 0.0071(5) 0.0060(6) 0.0019(6)
C9 0.0592(7) 0.0484(7) 0.0389(6) 0.0056(5) 0.0064(6) 0.0048(6)
C10 0.0597(7) 0.0389(6) 0.0354(5) 0.0003(5) 0.0017(5) -0.0001(6)
C11 0.0499(7) 0.0406(6) 0.0365(5) 0.0015(5) 0.0063(5) -0.0006(5)
C12 0.0581(8) 0.0430(7) 0.0484(7) -0.0046(5) 0.0002(5) 0.0020(6)
C13 0.0622(8) 0.0671(10) 0.0499(7) -0.0115(7) -0.0080(6) 0.0069(7)
C14 0.0613(9) 0.0708(10) 0.0495(7) 0.0061(6) -0.0030(7) 0.0157(7)
C15 0.0700(9) 0.0453(7) 0.0633(9) 0.0093(6) 0.0014(7) 0.0074(7)
C16 0.0643(8) 0.0412(7) 0.0513(7) -0.0024(5) -0.0023(7) -0.0014(7)
C17 0.0625(8) 0.0526(8) 0.0378(6) -0.0020(6) 0.0029(6) 0.0060(6)
C18 0.0634(8) 0.0594(9) 0.0362(6) -0.0065(5) 0.0005(6) 0.0103(7)
C19 0.1209(17) 0.0715(11) 0.0654(10) 0.0020(8) -0.0156(10) 0.0401(11)
N1 0.0872(8) 0.0457(6) 0.0439(5) 0.0009(5) 0.0000(6) -0.0014(6)
N2 0.0816(8) 0.0498(7) 0.0421(5) 0.0075(5) 0.0023(6) -0.0029(6)
N3 0.0652(7) 0.0430(6) 0.0341(5) 0.0020(4) 0.0041(5) 0.0000(5)
O1 0.0549(5) 0.0454(5) 0.0338(4) 0.0037(3) 0.0039(4) 0.0040(4)
O2 0.1510(11) 0.0461(6) 0.0440(5) 0.0054(4) 0.0089(7) 0.0078(7)
O3 0.0910(8) 0.0539(6) 0.0563(5) -0.0073(4) -0.0169(5) 0.0211(5)
O4 0.0840(8) 0.0860(8) 0.0638(6) -0.0022(6) -0.0197(6) -0.0044(6)
O5 0.0657(7) 0.0632(7) 0.0717(7) 0.0155(5) 0.0148(5) -0.0012(5)

loop_
_atom_type_symbol
_atom_type_description
_atom_type_scat_dispersion_real
_atom_type_scat_dispersion_imag
_atom_type_scat_source
C C 0.0033 0.0016 'International Tables Vol C Tables 4.2.6.8 and 6.1.1.4'
H H 0.0000 0.0000 'International Tables Vol C Tables 4.2.6.8 and 6.1.1.4'
N N 0.0061 0.0033 'International Tables Vol C Tables 4.2.6.8 and 6.1.1.4'
O O 0.0106 0.0060 'International Tables Vol C Tables 4.2.6.8 and 6.1.1.4'

loop_
_geom_angle_atom_site_label_1
_geom_angle_atom_site_label_2
_geom_angle_atom_site_label_3
_geom_angle
C6 C1 C2 120.18(12)
C6 C1 C7 121.10(11)
C2 C1 C7 118.71(12)
C3 C2 C1 119.66(15)
C3 C2 H2 120.2
C1 C2 H2 120.2
C4 C3 C2 120.16(15)
C4 C3 H3 119.9
C2 C3 H3 119.9
C3 C4 C5 120.55(13)
C3 C4 H4 119.7
C5 C4 H4 119.7
C4 C5 C6 119.87(15)
C4 C5 H5 120.1
C6 C5 H5 120.1
C1 C6 C5 119.54(13)
C1 C6 H6 120.2
C5 C6 H6 120.2
N1 C7 O1 112.27(10)
N1 C7 C1 128.25(11)
O1 C7 C1 119.47(10)
N2 C8 O1 112.83(10)
N2 C8 C9 128.38(11)
O1 C8 C9 118.79(10)
O2 C9 N3 125.66(12)
O2 C9 C8 120.90(11)
N3 C9 C8 113.44(11)
N3 C10 C11 112.89(10)
N3 C10 C17 109.65(11)
C11 C10 C17 110.09(10)
N3 C10 H10 108.0
C11 C10 H10 108.0
C17 C10 H10 108.0
C12 C11 C16 118.27(12)
C12 C11 C10 119.27(11)
C16 C11 C10 122.35(11)
C11 C12 C13 120.87(13)
C11 C12 H12 119.6
C13 C12 H12 119.6
C14 C13 C12 120.27(14)
C14 C13 H13 119.9
C12 C13 H13 119.9
C15 C14 C13 119.40(14)
C15 C14 H14 120.3
C13 C14 H14 120.3
C14 C15 C16 120.79(13)
C14 C15 H15 119.6
C16 C15 H15 119.6
C15 C16 C11 120.36(13)
C15 C16 H16 119.8
C11 C16 H16 119.8
O5 C17 C18 110.85(13)
O5 C17 C10 108.18(11)
C18 C17 C10 110.71(10)
O5 C17 H17 109.5(8)
C18 C17 H17 107.9(8)
C10 C17 H17 109.8(9)
O4 C18 O3 124.86(13)
O4 C18 C17 123.49(14)
O3 C18 C17 111.63(12)
O3 C19 H19A 109.5
O3 C19 H19B 109.5
H19A C19 H19B 109.5
O3 C19 H19C 109.5
H19A C19 H19C 109.5
H19B C19 H19C 109.5
C7 N1 N2 106.06(10)
C8 N2 N1 106.33(10)
C9 N3 C10 122.59(11)
C9 N3 H3A 118.7
C10 N3 H3A 118.7
C8 O1 C7 102.50(9)
C18 O3 C19 116.01(13)
C17 O5 H5A 107(2)

loop_
_geom_bond_atom_site_label_1
_geom_bond_atom_site_label_2
_geom_bond_distance
C1 C6 1.3806(18)
C1 C2 1.3943(19)
C1 C7 1.4599(17)
C2 C3 1.379(2)
C2 H2 0.9300
C3 C4 1.372(2)
C3 H3 0.9300
C4 C5 1.381(2)
C4 H4 0.9300
C5 C6 1.3894(18)
C5 H5 0.9300
C6 H6 0.9300
C7 N1 1.2919(16)
C7 O1 1.3580(15)
C8 N2 1.2780(16)
C8 O1 1.3572(13)
C8 C9 1.4904(18)
C9 O2 1.2104(16)
C9 N3 1.3364(15)
C10 N3 1.4577(15)
C10 C11 1.5170(18)
C10 C17 1.543(2)
C10 H10 0.9800
C11 C12 1.3805(18)
C11 C16 1.3912(17)
C12 C13 1.386(2)
C12 H12 0.9300
C13 C14 1.371(2)
C13 H13 0.9300
C14 C15 1.371(2)
C14 H14 0.9300
C15 C16 1.380(2)
C15 H15 0.9300
C16 H16 0.9300
C17 O5 1.4075(19)
C17 C18 1.513(2)
C17 H17 0.958(15)
C18 O4 1.2045(18)
C18 O3 1.3192(18)
C19 O3 1.4487(19)
C19 H19A 0.9600
C19 H19B 0.9600
C19 H19C 0.9600
N1 N2 1.4008(16)
N3 H3A 0.8600
O5 H5A 0.80(3)

loop_
_geom_torsion_atom_site_label_1
_geom_torsion_atom_site_label_2
_geom_torsion_atom_site_label_3
_geom_torsion_atom_site_label_4
_geom_torsion
C6 C1 C2 C3 -1.5(2)
C7 C1 C2 C3 178.27(13)
C1 C2 C3 C4 0.2(2)
C2 C3 C4 C5 1.2(2)
C3 C4 C5 C6 -1.3(2)
C2 C1 C6 C5 1.4(2)
C7 C1 C6 C5 -178.37(12)
C4 C5 C6 C1 0.0(2)
C6 C1 C7 N1 172.42(14)
C2 C1 C7 N1 -7.3(2)
C6 C1 C7 O1 -7.06(18)
C2 C1 C7 O1 173.21(12)
N2 C8 C9 O2 -176.77(17)
O1 C8 C9 O2 3.3(2)
N2 C8 C9 N3 3.4(2)
O1 C8 C9 N3 -176.60(12)
N3 C10 C11 C12 -145.58(12)
C17 C10 C11 C12 91.52(14)
N3 C10 C11 C16 38.33(17)
C17 C10 C11 C16 -84.57(14)
C16 C11 C12 C13 1.8(2)
C10 C11 C12 C13 -174.42(13)
C11 C12 C13 C14 -1.1(2)
C12 C13 C14 C15 -0.5(2)
C13 C14 C15 C16 1.5(2)
C14 C15 C16 C11 -0.8(2)
C12 C11 C16 C15 -0.9(2)
C10 C11 C16 C15 175.26(13)
N3 C10 C17 O5 -62.16(13)
C11 C10 C17 O5 62.62(13)
N3 C10 C17 C18 59.48(14)
C11 C10 C17 C18 -175.74(11)
O5 C17 C18 O4 10.92(19)
C10 C17 C18 O4 -109.14(16)
O5 C17 C18 O3 -170.41(11)
C10 C17 C18 O3 69.53(14)
O1 C7 N1 N2 0.01(16)
C1 C7 N1 N2 -179.50(13)
O1 C8 N2 N1 -0.64(17)
C9 C8 N2 N1 179.41(13)
C7 N1 N2 C8 0.38(17)
O2 C9 N3 C10 -4.6(2)
C8 C9 N3 C10 175.24(12)
C11 C10 N3 C9 137.95(13)
C17 C10 N3 C9 -98.91(14)
N2 C8 O1 C7 0.63(15)
C9 C8 O1 C7 -179.41(11)
N1 C7 O1 C8 -0.37(14)
C1 C7 O1 C8 179.19(11)
O4 C18 O3 C19 8.3(2)
C17 C18 O3 C19 -170.34(13)
